data_2208399
loop_
_publ_author_name
'Shu-Min Zhao'
'Tian-Xing Wu '

_publ_section_title
;<i>cis</i>-Diaqua(1,10-phenanthroline-\k^2^<i>N</i>,<i>N</i>')(pyridine-2,5-dicarboxylato-\k^2^<i>N</i>,<i>O</i>)manganese(II)
 monohydrate
;
_journal_coeditor_code OM6284
_journal_issue 3
_journal_name_full 'Acta Crystallographica Section E'
_journal_page_first m508
_journal_page_last m510
_journal_paper_doi 10.1107/S1600536806002510
_journal_volume 62
_journal_year 2006
_chemical_formula_iupac '[Mn (C7 H3 N O4 ) (C12 H8 N2) (H2 O)2], H2 O'
_chemical_formula_moiety 'C19 H15 Mn N3 O6, H2 O'
_chemical_formula_sum 'C19 H17 Mn N3 O7'
_chemical_formula_weight 454.30
_chemical_name_systematic
;
cis-Diaqua(1,10-phenanthroline-\k^2^N,N')(pyridine-2,5-dicarboxylato-
\k^2^N,O)manganese(II) monohydrate
;
_space_group_IT_number 2
_symmetry_cell_setting triclinic
_symmetry_space_group_name_Hall '-P 1'
_symmetry_space_group_name_H-M 'P -1'
_atom_sites_solution_hydrogens geom
_atom_sites_solution_primary direct
_atom_sites_solution_secondary difmap
_audit_creation_method SHELXL-97
_cell_angle_alpha 90.141(4)
_cell_angle_beta 92.127(3)
_cell_angle_gamma 90.4630(10)
_cell_formula_units_Z 2
_cell_length_a 7.4549(3)
_cell_length_b 10.2413(4)
_cell_length_c 12.4397(9)
_cell_measurement_reflns_used 3497
_cell_measurement_temperature 295.0(10)
_cell_measurement_theta_max 27.4
_cell_measurement_theta_min 2.6
_cell_volume 949.06(9)
_computing_cell_refinement PROCESS-AUTO
_computing_data_collection 'PROCESS-AUTO (Rigaku, 1998)'
_computing_data_reduction 'CrystalStructure (Rigaku/MSC, 2002)'
_computing_molecular_graphics 'ORTEP-3 for Windows (Farrugia, 1997)'
_computing_publication_material 'WinGX (Farrugia, 1999)'
_computing_structure_refinement 'SHELXL97 (Sheldrick, 1997)'
_computing_structure_solution 'SIR92 (Altomare <i>et al.</i>,  1993)'
_diffrn_ambient_temperature 295.0(10)
_diffrn_detector_area_resol_mean 10.00
_diffrn_measured_fraction_theta_full 0.958
_diffrn_measured_fraction_theta_max 0.958
_diffrn_measurement_device_type 'Rigaku R-AXIS RAPID'
_diffrn_measurement_method \w
_diffrn_radiation_monochromator graphite
_diffrn_radiation_source 'fine-focus sealed tube'
_diffrn_radiation_type MoK\a
_diffrn_radiation_wavelength 0.71069
_diffrn_reflns_av_R_equivalents 0.0249
_diffrn_reflns_av_sigmaI/netI 0.0228
_diffrn_reflns_limit_h_max 8
_diffrn_reflns_limit_h_min -9
_diffrn_reflns_limit_k_max 13
_diffrn_reflns_limit_k_min -13
_diffrn_reflns_limit_l_max 16
_diffrn_reflns_limit_l_min -16
_diffrn_reflns_number 8776
_diffrn_reflns_theta_full 27.48
_diffrn_reflns_theta_max 27.48
_diffrn_reflns_theta_min 1.64
_diffrn_standards_number 0
_exptl_absorpt_coefficient_mu 0.745
_exptl_absorpt_correction_T_max 0.928
_exptl_absorpt_correction_T_min 0.786
_exptl_absorpt_correction_type multi-scan
_exptl_absorpt_process_details '(ABSCOR; Higashi, 1995)'
_exptl_crystal_colour yellow
_exptl_crystal_density_diffrn 1.590
_exptl_crystal_density_method 'not measured'
_exptl_crystal_description needle
_exptl_crystal_F_000 466.00
_exptl_crystal_size_max 0.28
_exptl_crystal_size_mid 0.13
_exptl_crystal_size_min 0.10
_refine_diff_density_max 0.257
_refine_diff_density_min -0.310
_refine_ls_extinction_method none
_refine_ls_goodness_of_fit_ref 1.061
_refine_ls_hydrogen_treatment constr
_refine_ls_matrix_type full
_refine_ls_number_parameters 271
_refine_ls_number_reflns 4176
_refine_ls_number_restraints 0
_refine_ls_restrained_S_all 1.061
_refine_ls_R_factor_all 0.0386
_refine_ls_R_factor_gt 0.0311
_refine_ls_shift/su_max 0.000
_refine_ls_shift/su_mean 0.000
_refine_ls_structure_factor_coef Fsqd
_refine_ls_weighting_details 'calc w=1/[\s^2^(Fo^2^)+(0.0506P)^2^+0.3299P] where P=(Fo^2^+2Fc^2^)/3'
_refine_ls_weighting_scheme calc
_refine_ls_wR_factor_gt 0.0850
_refine_ls_wR_factor_ref 0.0925
_reflns_number_gt 3652
_reflns_number_total 4176
_reflns_threshold_expression I>2\s(I)
_cod_data_source_file om6284.cif
_cod_data_source_block I
_cod_database_code 2208399
_cod_database_fobs_code 2208399

loop_
_symmetry_equiv_pos_as_xyz
'x, y, z'
'-x, -y, -z'

loop_
_atom_site_type_symbol
_atom_site_label
_atom_site_fract_x
_atom_site_fract_y
_atom_site_fract_z
_atom_site_U_iso_or_equiv
_atom_site_adp_type
_atom_site_calc_flag
_atom_site_refinement_flags
_atom_site_occupancy
O O7 0.3180(2) 0.08946(15) -0.01101(14) 0.0536(4) Uani d . 1
H H71 0.3935 0.1345 -0.0426 0.064 Uiso d R 1
H H72 0.3438 0.0026 -0.0193 0.064 Uiso d R 1
Mn Mn 0.13127(3) 0.23176(3) 0.25195(2) 0.02944(10) Uani d . 1
O O6 0.03617(17) 0.11404(14) 0.11653(11) 0.0393(3) Uani d . 1
H H61 -0.0602 0.1390 0.0797 0.047 Uiso d R 1
H H62 0.1115 0.1057 0.0698 0.047 Uiso d R 1
O O2 -0.36844(17) 0.40296(13) 0.21221(13) 0.0413(3) Uani d . 1
O O4 0.26533(18) 0.82264(14) -0.00285(13) 0.0474(4) Uani d . 1
O O3 0.46723(18) 0.73606(14) 0.11067(12) 0.0433(3) Uani d . 1
O O5 0.39583(17) 0.21109(14) 0.19289(12) 0.0419(3) Uani d . 1
H H52 0.4075 0.1756 0.1324 0.050 Uiso d R 1
H H51 0.4769 0.2738 0.1994 0.050 Uiso d R 1
O O1 -0.14202(17) 0.28026(13) 0.27190(11) 0.0390(3) Uani d . 1
N N3 0.09971(19) 0.44241(14) 0.18688(12) 0.0290(3) Uani d . 1
C C19 0.3140(2) 0.74253(17) 0.06739(14) 0.0306(4) Uani d . 1
N N2 0.2288(2) 0.29153(15) 0.42025(13) 0.0358(3) Uani d . 1
C C13 -0.2065(2) 0.37730(17) 0.22330(14) 0.0300(3) Uani d . 1
C C17 0.1733(2) 0.64665(16) 0.10482(13) 0.0284(3) Uani d . 1
C C14 -0.0746(2) 0.47353(16) 0.17751(13) 0.0279(3) Uani d . 1
C C6 0.2655(2) 0.19198(17) 0.48887(14) 0.0304(4) Uani d . 1
N N1 0.1566(2) 0.04566(14) 0.35031(12) 0.0314(3) Uani d . 1
C C5 0.2267(2) 0.06097(17) 0.45150(14) 0.0291(3) Uani d . 1
C C18 0.2210(2) 0.52794(17) 0.15082(14) 0.0300(4) Uani d . 1
H H18 0.3420 0.5067 0.1569 0.036 Uiso calc R 1
C C4 0.2597(2) -0.04443(19) 0.52158(15) 0.0349(4) Uani d . 1
C C15 -0.1333(2) 0.58854(18) 0.13142(15) 0.0348(4) Uani d . 1
H H15 -0.2551 0.6072 0.1251 0.042 Uiso calc R 1
C C16 -0.0067(2) 0.67547(18) 0.09491(16) 0.0353(4) Uani d . 1
H H16 -0.0432 0.7537 0.0635 0.042 Uiso calc R 1
C C1 0.1183(3) -0.07400(18) 0.31583(16) 0.0387(4) Uani d . 1
H H1 0.0713 -0.0851 0.2461 0.046 Uiso calc R 1
C C11 0.3343(3) -0.0205(2) 0.62768(16) 0.0440(5) Uani d . 1
H H11 0.3579 -0.0906 0.6733 0.053 Uiso calc R 1
C C12 0.3708(3) 0.1018(2) 0.66225(16) 0.0436(5) Uani d . 1
H H12 0.4201 0.1150 0.7312 0.052 Uiso calc R 1
C C3 0.2148(3) -0.16990(19) 0.48204(18) 0.0432(5) Uani d . 1
H H3 0.2326 -0.2426 0.5257 0.052 Uiso calc R 1
C C7 0.3349(2) 0.2116(2) 0.59446(15) 0.0364(4) Uani d . 1
C C8 0.3639(3) 0.3413(2) 0.62875(17) 0.0459(5) Uani d . 1
H H8 0.4109 0.3588 0.6976 0.055 Uiso calc R 1
C C10 0.2561(3) 0.4118(2) 0.45656(18) 0.0494(5) Uani d . 1
H H10 0.2296 0.4810 0.4105 0.059 Uiso calc R 1
C C9 0.3226(4) 0.4404(2) 0.56043(19) 0.0538(6) Uani d . 1
H H9 0.3385 0.5267 0.5825 0.065 Uiso calc R 1
C C2 0.1457(3) -0.18464(19) 0.38013(18) 0.0459(5) Uani d . 1
H H2 0.1168 -0.2673 0.3533 0.055 Uiso calc R 1

loop_
_atom_site_aniso_label
_atom_site_aniso_U_11
_atom_site_aniso_U_22
_atom_site_aniso_U_33
_atom_site_aniso_U_12
_atom_site_aniso_U_13
_atom_site_aniso_U_23
O7 0.0428(8) 0.0386(8) 0.0810(12) -0.0032(7) 0.0239(8) 0.0048(7)
Mn 0.02824(15) 0.02755(15) 0.03220(15) -0.00167(10) -0.00373(10) 0.00879(10)
O6 0.0310(6) 0.0524(8) 0.0340(7) -0.0014(6) -0.0064(5) 0.0041(6)
O2 0.0241(6) 0.0356(7) 0.0641(9) -0.0020(5) 0.0018(6) 0.0060(6)
O4 0.0359(7) 0.0447(8) 0.0605(9) -0.0102(6) -0.0130(6) 0.0295(7)
O3 0.0302(7) 0.0447(8) 0.0542(9) -0.0084(6) -0.0105(6) 0.0200(6)
O5 0.0306(7) 0.0433(8) 0.0518(8) -0.0068(6) 0.0019(6) -0.0008(6)
O1 0.0313(6) 0.0370(7) 0.0488(8) -0.0024(6) 0.0045(6) 0.0179(6)
N3 0.0248(7) 0.0276(7) 0.0346(7) -0.0005(6) -0.0015(5) 0.0084(6)
C19 0.0282(8) 0.0278(8) 0.0354(9) -0.0034(7) -0.0022(7) 0.0071(7)
N2 0.0428(9) 0.0299(8) 0.0342(8) -0.0011(7) -0.0031(6) 0.0055(6)
C13 0.0275(8) 0.0292(8) 0.0332(9) -0.0031(7) 0.0020(6) 0.0019(7)
C17 0.0278(8) 0.0277(8) 0.0294(8) -0.0013(7) -0.0018(6) 0.0064(6)
C14 0.0251(8) 0.0287(8) 0.0297(8) -0.0018(7) -0.0011(6) 0.0053(6)
C6 0.0265(8) 0.0349(9) 0.0297(8) 0.0006(7) 0.0007(6) 0.0048(7)
N1 0.0334(8) 0.0289(7) 0.0316(7) -0.0009(6) -0.0011(6) 0.0050(6)
C5 0.0255(8) 0.0316(8) 0.0304(8) 0.0002(7) 0.0009(6) 0.0086(6)
C18 0.0228(8) 0.0302(8) 0.0367(9) -0.0018(7) -0.0022(6) 0.0084(7)
C4 0.0321(9) 0.0369(9) 0.0359(9) 0.0024(8) 0.0038(7) 0.0137(7)
C15 0.0240(8) 0.0362(9) 0.0443(10) 0.0021(7) 0.0006(7) 0.0127(8)
C16 0.0309(9) 0.0315(9) 0.0437(10) 0.0033(7) -0.0002(7) 0.0161(7)
C1 0.0462(11) 0.0315(9) 0.0380(10) -0.0033(8) -0.0019(8) 0.0035(7)
C11 0.0419(11) 0.0531(12) 0.0368(10) 0.0020(9) -0.0031(8) 0.0207(9)
C12 0.0394(10) 0.0610(13) 0.0300(9) -0.0034(10) -0.0046(8) 0.0114(8)
C3 0.0495(11) 0.0319(9) 0.0487(11) 0.0036(9) 0.0058(9) 0.0159(8)
C7 0.0309(9) 0.0473(11) 0.0307(9) -0.0037(8) 0.0004(7) 0.0029(7)
C8 0.0492(12) 0.0531(12) 0.0351(10) -0.0076(10) -0.0005(8) -0.0070(9)
C10 0.0710(15) 0.0315(10) 0.0451(12) -0.0008(10) -0.0056(10) 0.0031(8)
C9 0.0729(16) 0.0400(11) 0.0479(12) -0.0071(11) -0.0020(11) -0.0080(9)
C2 0.0580(13) 0.0273(9) 0.0526(12) -0.0026(9) 0.0050(10) 0.0048(8)

loop_
_atom_type_symbol
_atom_type_description
_atom_type_scat_dispersion_real
_atom_type_scat_dispersion_imag
_atom_type_scat_source
C C 0.0033 0.0016 'International Tables Vol C Tables 4.2.6.8 and 6.1.1.4'
H H 0.0000 0.0000 'International Tables Vol C Tables 4.2.6.8 and 6.1.1.4'
N N 0.0061 0.0033 'International Tables Vol C Tables 4.2.6.8 and 6.1.1.4'
O O 0.0106 0.0060 'International Tables Vol C Tables 4.2.6.8 and 6.1.1.4'
Mn Mn 0.3368 0.7283 'International Tables Vol C Tables 4.2.6.8 and 6.1.1.4'

loop_
_geom_angle_atom_site_label_1
_geom_angle_atom_site_label_2
_geom_angle_atom_site_label_3
_geom_angle
_geom_angle_publ_flag
H71 O7 H72 109.4 ?
O1 Mn O5 164.75(5) y
O1 Mn O6 86.35(5) y
O5 Mn O6 87.36(5) y
O1 Mn N2 95.97(6) y
O5 Mn N2 94.40(6) y
O6 Mn N2 161.48(5) y
O1 Mn N1 101.58(5) y
O5 Mn N1 92.12(6) y
O6 Mn N1 88.45(5) y
N2 Mn N1 73.08(5) y
O1 Mn N3 74.36(5) y
O5 Mn N3 93.52(5) y
O6 Mn N3 102.56(5) y
N2 Mn N3 95.74(5) y
N1 Mn N3 167.85(5) y
Mn O6 H61 118.6 ?
Mn O6 H62 113.2 ?
H61 O6 H62 103.3 ?
Mn O5 H52 118.6 ?
Mn O5 H51 122.0 ?
H52 O5 H51 107.5 ?
C13 O1 Mn 119.21(11) ?
C14 N3 C18 118.28(14) ?
C14 N3 Mn 110.18(10) ?
C18 N3 Mn 131.26(11) ?
O4 C19 O3 125.58(16) ?
O4 C19 C17 116.99(15) ?
O3 C19 C17 117.43(15) ?
C10 N2 C6 117.55(17) ?
C10 N2 Mn 126.90(14) ?
C6 N2 Mn 115.54(12) ?
O2 C13 O1 125.66(16) ?
O2 C13 C14 117.32(16) ?
O1 C13 C14 116.99(15) ?
C16 C17 C18 117.80(16) ?
C16 C17 C19 120.80(15) ?
C18 C17 C19 121.40(15) ?
N3 C14 C15 122.56(16) ?
N3 C14 C13 116.69(14) ?
C15 C14 C13 120.73(15) ?
N2 C6 C7 122.89(17) ?
N2 C6 C5 117.70(15) ?
C7 C6 C5 119.39(16) ?
C1 N1 C5 118.35(16) ?
C1 N1 Mn 126.12(13) ?
C5 N1 Mn 115.43(11) ?
N1 C5 C4 122.96(17) ?
N1 C5 C6 117.92(15) ?
C4 C5 C6 119.11(16) ?
N3 C18 C17 122.74(15) ?
N3 C18 H18 118.6 ?
C17 C18 H18 118.6 ?
C5 C4 C3 116.78(17) ?
C5 C4 C11 119.76(18) ?
C3 C4 C11 123.47(18) ?
C14 C15 C16 118.41(16) ?
C14 C15 H15 120.8 ?
C16 C15 H15 120.8 ?
C17 C16 C15 120.20(16) ?
C17 C16 H16 119.9 ?
C15 C16 H16 119.9 ?
N1 C1 C2 122.65(18) ?
N1 C1 H1 118.7 ?
C2 C1 H1 118.7 ?
C12 C11 C4 121.00(18) ?
C12 C11 H11 119.5 ?
C4 C11 H11 119.5 ?
C11 C12 C7 120.91(18) ?
C11 C12 H12 119.5 ?
C7 C12 H12 119.5 ?
C2 C3 C4 119.95(18) ?
C2 C3 H3 120.0 ?
C4 C3 H3 120.0 ?
C8 C7 C6 117.37(18) ?
C8 C7 C12 122.84(18) ?
C6 C7 C12 119.79(18) ?
C9 C8 C7 119.35(19) ?
C9 C8 H8 120.3 ?
C7 C8 H8 120.3 ?
N2 C10 C9 123.4(2) ?
N2 C10 H10 118.3 ?
C9 C10 H10 118.3 ?
C8 C9 C10 119.4(2) ?
C8 C9 H9 120.3 ?
C10 C9 H9 120.3 ?
C3 C2 C1 119.30(19) ?
C3 C2 H2 120.4 ?
C1 C2 H2 120.4 ?

loop_
_geom_bond_atom_site_label_1
_geom_bond_atom_site_label_2
_geom_bond_distance
_geom_bond_publ_flag
O7 H71 0.8349 ?
O7 H72 0.9175 ?
Mn O1 2.1242(13) y
Mn O5 2.1420(14) y
Mn O6 2.1636(13) y
Mn N2 2.2716(16) y
Mn N1 2.2727(15) y
Mn N3 2.3167(14) y
O6 H61 0.8776 ?
O6 H62 0.8275 ?
O2 C13 1.240(2) ?
O4 C19 1.246(2) ?
O3 C19 1.247(2) ?
O5 H52 0.8424 ?
O5 H51 0.8797 ?
O1 C13 1.254(2) ?
N3 C14 1.342(2) ?
N3 C18 1.344(2) ?
C19 C17 1.518(2) ?
N2 C10 1.323(3) ?
N2 C6 1.354(2) ?
C13 C14 1.514(2) ?
C17 C16 1.377(2) ?
C17 C18 1.388(2) ?
C14 C15 1.378(2) ?
C6 C7 1.407(2) ?
C6 C5 1.442(2) ?
N1 C1 1.323(2) ?
N1 C5 1.353(2) ?
C5 C4 1.407(2) ?
C18 H18 0.9300 ?
C4 C3 1.408(3) ?
C4 C11 1.433(3) ?
C15 C16 1.382(2) ?
C15 H15 0.9300 ?
C16 H16 0.9300 ?
C1 C2 1.401(3) ?
C1 H1 0.9300 ?
C11 C12 1.345(3) ?
C11 H11 0.9300 ?
C12 C7 1.429(3) ?
C12 H12 0.9300 ?
C3 C2 1.358(3) ?
C3 H3 0.9300 ?
C7 C8 1.407(3) ?
C8 C9 1.356(3) ?
C8 H8 0.9300 ?
C10 C9 1.396(3) ?
C10 H10 0.9300 ?
C9 H9 0.9300 ?
C2 H2 0.9300 ?

loop_
_geom_hbond_atom_site_label_D
_geom_hbond_atom_site_label_H
_geom_hbond_atom_site_label_A
_geom_hbond_site_symmetry_A
_geom_hbond_distance_DH
_geom_hbond_distance_HA
_geom_hbond_distance_DA
_geom_hbond_angle_DHA
_geom_hbond_publ_flag
O7 H71 O3 2_665 0.84 1.90 2.721(2) 169 y
O7 H72 O4 1_545 0.92 1.94 2.760(2) 147 y
O6 H61 O4 2_565 0.88 1.82 2.6953(19) 176 y
O6 H62 O7 . 0.83 1.88 2.692(2) 168 y
O5 H52 O7 . 0.84 2.07 2.861(2) 155 y
O5 H51 O2 1_655 0.88 1.75 2.6302(19) 178 y
